data_2013210
loop_
_publ_author_name
'Glidewell, Christopher'
'Low, John N.'
'Skakle, Janet M. S.'
'Wardell, James L.'

_publ_section_title
;
 A chain of edge-fused rings generated by the combination of an
 N---H&#x00B7;&#x00B7;&#x00B7;O hydrogen bond and an iodo--nitro
 interaction in 2-iodobenzaldehyde 4-nitrophenylhydrazone <i>versus</i>
 disordered and effectively isolated molecules in 2-iodobenzaldehyde
 2,4-dinitrophenylhydrazone
;
_journal_issue 3
_journal_name_full 'Acta Crystallographica Section C'
_journal_page_first o98
_journal_page_last o101
_journal_paper_doi 10.1107/S0108270103001379
_journal_volume 59
_journal_year 2003
_chemical_formula_iupac 'C13 H9 I N4 O4'
_chemical_formula_moiety 'C13 H9 I N4 O4'
_chemical_formula_sum 'C13 H9 I N4 O4'
_chemical_formula_weight 412.14
_chemical_name_systematic
;
2-Iodobenzaldehyde 2,4-dinitrophenylhydrazone
;
_space_group_IT_number 2
_symmetry_cell_setting triclinic
_symmetry_space_group_name_Hall '-P 1'
_symmetry_space_group_name_H-M 'P -1'
_atom_sites_solution_hydrogens geom
_atom_sites_solution_primary direct
_atom_sites_solution_secondary difmap
_cell_angle_alpha 83.876(4)
_cell_angle_beta 83.679(4)
_cell_angle_gamma 63.151(3)
_cell_formula_units_Z 2
_cell_length_a 7.8890(5)
_cell_length_b 8.1405(6)
_cell_length_c 12.1760(10)
_cell_measurement_reflns_used 2924
_cell_measurement_temperature 120(2)
_cell_measurement_theta_max 27.42
_cell_measurement_theta_min 1.69
_cell_volume 691.98(9)
_computing_cell_refinement 'DENZO-SMN (Otwinowski & Minor, 1997)'
_computing_data_collection 'KappaCCD Software (Nonius, 1997)'
_computing_data_reduction 'DENZO-SMN (Otwinowski & Minor, 1997)'
_computing_molecular_graphics 'PLATON (Spek, 2003)'
_computing_publication_material 'SHELXL97 (Sheldrick, 1997) and PRPKAPPA (Ferguson, 1999)'
_computing_structure_refinement 'SHELXL97 (Sheldrick, 1997)'
_computing_structure_solution 'SHELXS97 (Sheldrick, 1997)'
_diffrn_ambient_temperature 120(2)
_diffrn_measured_fraction_theta_full 0.988
_diffrn_measured_fraction_theta_max 0.927
_diffrn_measurement_device_type KappaCCD
_diffrn_measurement_method '\f scans, and \w scans with \k offsets'
_diffrn_radiation_monochromator graphite
_diffrn_radiation_source 'Rotating Anode'
_diffrn_radiation_type 'Mo K\a'
_diffrn_radiation_wavelength 0.71073
_diffrn_reflns_av_R_equivalents 0.054
_diffrn_reflns_av_sigmaI/netI 0.0769
_diffrn_reflns_limit_h_max 9
_diffrn_reflns_limit_h_min -10
_diffrn_reflns_limit_k_max 10
_diffrn_reflns_limit_k_min -10
_diffrn_reflns_limit_l_max 15
_diffrn_reflns_limit_l_min -15
_diffrn_reflns_number 7346
_diffrn_reflns_theta_full 25.00
_diffrn_reflns_theta_max 27.42
_diffrn_reflns_theta_min 1.69
_diffrn_standards_decay_% negligible
_exptl_absorpt_coefficient_mu 2.339
_exptl_absorpt_correction_T_max 0.977
_exptl_absorpt_correction_T_min 0.835
_exptl_absorpt_correction_type multi-scan
_exptl_absorpt_process_details 'DENZO-SMN (Otwinowski & Minor, 1997)'
_exptl_crystal_colour orange
_exptl_crystal_density_diffrn 1.978
_exptl_crystal_density_method 'not measured'
_exptl_crystal_description plate
_exptl_crystal_F_000 400
_exptl_crystal_size_max 0.08
_exptl_crystal_size_mid 0.06
_exptl_crystal_size_min 0.01
_refine_diff_density_max 0.842
_refine_diff_density_min -1.883
_refine_ls_extinction_method none
_refine_ls_goodness_of_fit_ref 1.066
_refine_ls_hydrogen_treatment constr
_refine_ls_matrix_type full
_refine_ls_number_parameters 243
_refine_ls_number_reflns 2924
_refine_ls_number_restraints 3
_refine_ls_restrained_S_all 1.066
_refine_ls_R_factor_all 0.0747
_refine_ls_R_factor_gt 0.0470
_refine_ls_shift/su_max 0.000
_refine_ls_shift/su_mean 0.000
_refine_ls_structure_factor_coef Fsqd
_refine_ls_weighting_details 'w=1/[\s^2^(Fo^2^)+(0.0694P)^2^+0.0755P] where P=(Fo^2^+2Fc^2^)/3'
_refine_ls_weighting_scheme calc
_refine_ls_wR_factor_gt 0.1111
_refine_ls_wR_factor_ref 0.1320
_reflns_number_gt 2187
_reflns_number_total 2924
_reflns_threshold_expression I>2\s(I)
_cod_data_source_file sk1609.cif
_cod_data_source_block III
_cod_depositor_comments
;
The following automatic conversions were performed:

'_exptl_absorpt_correction_type' value 'Multi-scan' changed to
'multi-scan' according to
/home/saulius/struct/CIF-dictionaries/cif_core.dic dictionary named
'cif_core.dic' version 2.4.1 from 2010-06-29.

Automatic conversion script
Id: cif_fix_values 1715 2011-07-08 13:25:40Z adriana 
;
_cod_database_code 2013210
_cod_database_fobs_code 2013210

loop_
_symmetry_equiv_pos_as_xyz
'x, y, z'
'-x, -y, -z'

loop_
_atom_site_label
_atom_site_fract_x
_atom_site_fract_y
_atom_site_fract_z
_atom_site_U_iso_or_equiv
_atom_site_adp_type
_atom_site_calc_flag
_atom_site_refinement_flags
_atom_site_occupancy
_atom_site_disorder_assembly
_atom_site_disorder_group
_atom_site_type_symbol
I22 0.53164(6) 0.06529(5) 0.14789(3) 0.0433(2) Uani d . 1 . . I
C11 0.292(2) 0.375(2) 0.6377(12) 0.035(4) Uani d P 0.681(5) A -1 C
C12 0.1102(18) 0.4286(18) 0.6936(10) 0.023(2) Uani d P 0.681(5) A -1 C
C13 0.0548(19) 0.511(2) 0.7893(12) 0.033(3) Uani d P 0.681(5) A -1 C
C14 0.178(2) 0.547(2) 0.8405(10) 0.028(3) Uani d P 0.681(5) A -1 C
N14 0.121(3) 0.636(2) 0.9453(11) 0.038(3) Uani d P 0.681(5) A -1 N
O41 -0.0497(15) 0.700(2) 0.9755(14) 0.048(4) Uani d P 0.681(5) A -1 O
O42 0.2389(15) 0.6504(14) 0.9943(8) 0.064(3) Uani d P 0.681(5) A -1 O
C15 0.3615(18) 0.5001(16) 0.7941(10) 0.033(3) Uani d P 0.681(5) A -1 C
C16 0.4195(17) 0.4165(16) 0.6933(9) 0.023(2) Uani d P 0.681(5) A -1 C
N12 -0.0359(11) 0.4134(10) 0.6527(6) 0.0397(18) Uani d P 0.681(5) A -1 N
O121 -0.0011(10) 0.3349(8) 0.5662(5) 0.0441(16) Uani d P 0.681(5) A -1 O
O122 -0.1960(11) 0.4781(11) 0.7002(7) 0.064(2) Uani d P 0.681(5) A -1 O
C21 0.7318(13) 0.1108(11) 0.3385(7) 0.035(2) Uani d P 0.681(5) A -1 C
C22 0.7557(13) 0.0478(10) 0.2313(7) 0.036(2) Uani d P 0.681(5) A -1 C
C23 0.9306(14) -0.0210(12) 0.1744(8) 0.040(2) Uani d P 0.681(5) A -1 C
C24 1.086(3) -0.033(2) 0.2216(14) 0.041(2) Uani d P 0.681(5) A -1 C
C25 1.0691(18) 0.0367(12) 0.3246(8) 0.041(2) Uani d P 0.681(5) A -1 C
C26 0.8912(14) 0.1087(12) 0.3821(8) 0.045(2) Uani d P 0.681(5) A -1 C
C27 0.5497(14) 0.1763(10) 0.4046(8) 0.0410(15) Uani d P 0.681(5) A -1 C
N2 0.5290(11) 0.2364(9) 0.4988(6) 0.0410(15) Uani d P 0.681(5) A -1 N
N1 0.3590(8) 0.2881(7) 0.5470(4) 0.0373(12) Uani d . 1 . . N
C911 0.322(3) 0.364(4) 0.6535(17) 0.017(8) Uiso d PG 0.319(5) A -2 C
C912 0.456(2) 0.386(3) 0.7081(14) 0.025(7) Uiso d PG 0.319(5) A -2 C
C913 0.403(2) 0.468(3) 0.8086(14) 0.014(5) Uiso d PG 0.319(5) A -2 C
C914 0.217(3) 0.529(4) 0.8545(16) 0.015(8) Uiso d PGD 0.319(5) A -2 C
C915 0.084(2) 0.507(4) 0.7999(19) 0.025(7) Uiso d PG 0.319(5) A -2 C
C916 0.136(3) 0.424(4) 0.699(2) 0.034(9) Uiso d PG 0.319(5) A -2 C
N912 0.6091(18) 0.4068(16) 0.6531(10) 0.021(3) Uiso d P 0.319(5) A -2 N
O921 0.6751(16) 0.3353(15) 0.5614(9) 0.028(3) Uiso d P 0.319(5) A -2 O
O922 0.6951(18) 0.4628(14) 0.7071(9) 0.024(3) Uiso d P 0.319(5) A -2 O
N92 0.260(2) 0.2378(18) 0.4910(12) 0.028(3) Uiso d P 0.319(5) A -2 N
C927 0.338(2) 0.167(2) 0.3986(13) 0.027(4) Uiso d P 0.319(5) A -2 C
C921 0.235(2) 0.102(2) 0.3353(13) 0.023(3) Uiso d P 0.319(5) A -2 C
C922 0.307(3) 0.039(2) 0.2290(14) 0.031(4) Uiso d P 0.319(5) A -2 C
C923 0.214(2) -0.036(2) 0.1712(13) 0.023(3) Uiso d P 0.319(5) A -2 C
C924 0.049(5) -0.038(5) 0.215(3) 0.026(6) Uiso d P 0.319(5) A -2 C
C925 -0.022(3) 0.028(2) 0.3234(16) 0.023(4) Uiso d P 0.319(5) A -2 C
C926 0.064(2) 0.102(2) 0.3799(15) 0.024(3) Uiso d P 0.319(5) A -2 C
N914 0.168(3) 0.617(6) 0.956(2) 0.033(10) Uiso d PD 0.319(5) A -2 N
O941 -0.002(5) 0.689(6) 0.990(4) 0.036(4) Uiso d PD 0.319(5) A -2 O
O942 0.291(3) 0.616(3) 1.0139(16) 0.036(4) Uiso d PD 0.319(5) A -2 O
H13 -0.0708 0.5449 0.8215 0.040 Uiso calc PR 0.681(5) A -1 H
H15 0.4472 0.5247 0.8307 0.040 Uiso calc PR 0.681(5) A -1 H
H16 0.5444 0.3863 0.6610 0.028 Uiso calc PR 0.681(5) A -1 H
H23 0.9444 -0.0603 0.1019 0.048 Uiso calc PR 0.681(5) A -1 H
H24 1.2077 -0.0905 0.1836 0.049 Uiso calc PR 0.681(5) A -1 H
H25 1.1765 0.0349 0.3543 0.049 Uiso calc PR 0.681(5) A -1 H
H26 0.8767 0.1574 0.4519 0.054 Uiso calc PR 0.681(5) A -1 H
H27 0.4441 0.1734 0.3756 0.049 Uiso calc PR 0.681(5) A -1 H
H1 0.2805 0.2614 0.5151 0.045 Uiso calc PR 0.681(5) A -1 H
H91 0.4691 0.2727 0.5131 0.045 Uiso calc PR 0.319(5) A -2 H
H913 0.4945 0.4829 0.8459 0.017 Uiso d PG 0.319(5) A -2 H
H915 -0.0433 0.5482 0.8313 0.030 Uiso d PG 0.319(5) A -2 H
H916 0.0448 0.4094 0.6621 0.041 Uiso d PG 0.319(5) A -2 H
H927 0.4601 0.1566 0.3719 0.032 Uiso calc PR 0.319(5) A -2 H
H923 0.2676 -0.0849 0.1013 0.027 Uiso calc PR 0.319(5) A -2 H
H924 -0.0172 -0.0829 0.1756 0.032 Uiso calc PR 0.319(5) A -2 H
H925 -0.1336 0.0213 0.3566 0.027 Uiso calc PR 0.319(5) A -2 H
H926 0.0087 0.1520 0.4492 0.029 Uiso calc PR 0.319(5) A -2 H

loop_
_atom_site_aniso_label
_atom_site_aniso_U_11
_atom_site_aniso_U_22
_atom_site_aniso_U_33
_atom_site_aniso_U_12
_atom_site_aniso_U_13
_atom_site_aniso_U_23
I22 0.0573(3) 0.0536(3) 0.0348(3) -0.0392(2) 0.0088(2) -0.01212(19)
C11 0.038(7) 0.030(6) 0.034(6) -0.014(5) -0.015(6) 0.010(5)
C12 0.017(4) 0.020(4) 0.032(4) -0.008(3) 0.002(3) -0.004(3)
C13 0.025(4) 0.031(4) 0.044(5) -0.016(3) -0.004(4) 0.009(3)
C14 0.044(7) 0.022(6) 0.016(5) -0.015(5) 0.008(5) -0.007(4)
N14 0.044(7) 0.026(6) 0.030(5) -0.007(6) 0.014(6) -0.005(5)
O41 0.045(8) 0.030(4) 0.052(8) -0.010(6) 0.031(7) -0.003(5)
O42 0.058(7) 0.072(7) 0.044(5) -0.004(5) -0.029(5) -0.021(4)
C15 0.025(4) 0.031(4) 0.044(5) -0.016(3) -0.004(4) 0.009(3)
C16 0.017(4) 0.020(4) 0.032(4) -0.008(3) 0.002(3) -0.004(3)
N12 0.040(5) 0.036(4) 0.037(4) -0.009(3) -0.011(4) -0.006(3)
O121 0.060(4) 0.043(3) 0.033(3) -0.025(3) -0.008(3) -0.003(3)
O122 0.033(4) 0.071(5) 0.077(6) -0.005(4) -0.009(4) -0.042(4)
C21 0.041(5) 0.027(4) 0.026(4) -0.008(4) 0.004(4) 0.000(3)
C22 0.060(6) 0.020(4) 0.024(4) -0.015(4) 0.003(4) -0.002(3)
C23 0.050(6) 0.039(5) 0.032(5) -0.024(4) 0.009(4) 0.001(4)
C24 0.054(6) 0.031(4) 0.031(4) -0.012(4) 0.007(4) -0.008(3)
C25 0.054(6) 0.031(4) 0.031(4) -0.012(4) 0.007(4) -0.008(3)
C26 0.048(6) 0.036(5) 0.035(5) -0.006(4) 0.001(5) 0.002(4)
C27 0.047(4) 0.018(2) 0.036(3) 0.002(2) 0.015(3) -0.005(2)
N2 0.047(4) 0.018(2) 0.036(3) 0.002(2) 0.015(3) -0.005(2)
N1 0.048(3) 0.035(2) 0.026(2) -0.015(2) 0.000(2) -0.007(2)

loop_
_atom_type_symbol
_atom_type_description
_atom_type_scat_dispersion_real
_atom_type_scat_dispersion_imag
_atom_type_scat_source
C C 0.0033 0.0016 'International Tables Vol C Tables 4.2.6.8 and 6.1.1.4'
H H 0.0000 0.0000 'International Tables Vol C Tables 4.2.6.8 and 6.1.1.4'
I I -0.4742 1.8119 'International Tables Vol C Tables 4.2.6.8 and 6.1.1.4'
N N 0.0061 0.0033 'International Tables Vol C Tables 4.2.6.8 and 6.1.1.4'
O O 0.0106 0.0060 'International Tables Vol C Tables 4.2.6.8 and 6.1.1.4'

loop_
_geom_angle_atom_site_label_1
_geom_angle_atom_site_label_2
_geom_angle_atom_site_label_3
_geom_angle
_geom_angle_publ_flag
C922 I22 C22 121.7(5) no
N1 C11 C12 128.0(13) no
N1 C11 C16 117.7(11) no
C12 C11 C16 114.2(9) no
C13 C12 N12 111.2(10) no
C13 C12 C11 124.6(11) no
N12 C12 C11 124.1(10) no
C12 C13 C14 120.1(10) no
C12 C13 H13 119.9 no
C14 C13 H13 119.9 no
C13 C14 C15 120.7(8) no
C13 C14 N14 121.0(13) no
C15 C14 N14 118.3(15) no
O42 N14 O41 124.1(12) no
O42 N14 C14 119.4(15) no
O41 N14 C14 116.4(15) no
C14 C15 C16 119.6(10) no
C14 C15 H15 120.2 no
C16 C15 H15 120.2 no
C15 C16 C11 120.8(9) no
C15 C16 H16 119.6 no
C11 C16 H16 119.6 no
O122 N12 O121 121.8(8) no
O122 N12 C12 120.9(8) no
O121 N12 C12 117.3(8) no
C26 C21 C22 118.0(8) no
C26 C21 C27 119.6(8) no
C22 C21 C27 122.4(9) no
C23 C22 C21 120.7(9) no
C23 C22 I22 116.1(6) no
C21 C22 I22 123.2(7) no
C24 C23 C22 120.2(10) no
C24 C23 H23 119.9 no
C22 C23 H23 119.9 no
C23 C24 C25 121.8(14) no
C23 C24 H24 119.1 no
C25 C24 H24 119.1 no
C26 C25 C24 118.1(12) no
C26 C25 H25 121.0 no
C24 C25 H25 121.0 no
C25 C26 C21 121.1(10) no
C25 C26 H26 119.4 no
C21 C26 H26 119.4 no
N2 C27 C21 121.8(10) no
N2 C27 H27 119.1 no
C21 C27 H27 119.1 no
C27 N2 N1 114.2(9) no
N2 N1 C11 126.9(9) no
N2 N1 N92 109.7(8) no
C11 N1 N92 123.5(10) no
N2 N1 C911 117.6(10) no
N92 N1 C911 132.1(11) no
N2 N1 H1 116.6 no
C11 N1 H1 116.6 no
C911 N1 H1 125.4 no
C11 N1 H91 122.0 no
N92 N1 H91 113.9 no
C911 N1 H91 113.9 no
H1 N1 H91 120.7 no
C912 C911 C916 120.0 no
C912 C911 N1 124.5(13) no
C916 C911 N1 115.5(13) no
N912 C912 C913 111.3(12) no
N912 C912 C911 123.0(11) no
C913 C912 C911 120.0 no
C912 C913 C914 120.0 no
C912 C913 H913 120.0 no
C914 C913 H913 120.0 no
C915 C914 C913 120.0 no
C915 C914 N914 121.7(16) no
C913 C914 N914 118.3(17) no
C916 C915 C914 120.0 no
C916 C915 H915 120.0 no
C914 C915 H915 120.0 no
C915 C916 C911 120.0 no
C915 C916 H916 120.0 no
C911 C916 H916 120.0 no
O922 N912 O921 123.2(13) no
O922 N912 C912 116.8(13) no
O921 N912 C912 118.4(13) no
C927 N92 N1 116.5(13) no
N92 C927 C921 118.3(15) no
N92 C927 H927 120.9 no
C921 C927 H927 120.9 no
C926 C921 C922 119.0(15) no
C926 C921 C927 120.5(15) no
C922 C921 C927 120.5(15) no
C921 C922 C923 120.4(15) no
C921 C922 I22 122.5(12) no
C923 C922 I22 117.0(12) no
C924 C923 C922 120.3(19) no
C924 C923 H923 119.8 no
C922 C923 H923 119.8 no
C923 C924 C925 118(2) no
C923 C924 H924 120.9 no
C925 C924 H924 120.9 no
C926 C925 C924 122(2) no
C926 C925 H925 118.9 no
C924 C925 H925 118.9 no
C925 C926 C921 119.6(18) no
C925 C926 H926 120.2 no
C921 C926 H926 120.2 no
O941 N914 O942 120(2) no
O941 N914 C914 118(2) no
O942 N914 C914 122(2) no

loop_
_geom_bond_atom_site_label_1
_geom_bond_atom_site_label_2
_geom_bond_site_symmetry_2
_geom_bond_distance
_geom_bond_publ_flag
I22 C922 . 2.019(17) no
I22 C22 . 2.077(10) no
C11 N1 . 1.306(14) no
C11 C12 . 1.414(13) no
C11 C16 . 1.441(18) no
C12 C13 . 1.339(13) no
C12 N12 . 1.364(14) no
C12 H916 . 0.7519 no
C13 C14 . 1.358(18) no
C13 H13 . 0.95 no
C13 H915 . 0.8288 no
C14 C15 . 1.389(15) no
C14 N14 . 1.460(12) no
N14 O42 . 1.214(17) no
N14 O41 . 1.23(2) no
C15 C16 . 1.398(12) no
C15 H15 . 0.95 no
C15 H913 . 1.2302 no
C16 H16 . 0.95 no
N12 O122 . 1.228(11) no
N12 O121 . 1.231(9) no
N12 H916 . 0.6459 no
C21 C26 . 1.410(14) no
C21 C22 . 1.416(12) no
C21 C27 . 1.463(12) no
C22 C23 . 1.368(13) no
C23 C24 . 1.37(2) no
C23 H23 . 0.95 no
C24 C25 . 1.40(2) no
C24 H24 . 0.95 no
C25 C26 . 1.390(15) no
C25 H25 . 0.95 no
C26 H26 . 0.95 no
C27 N2 . 1.261(12) no
C27 H27 . 0.95 no
N2 N1 . 1.300(9) no
N1 N92 . 1.309(15) no
N1 C911 . 1.440(17) no
N1 H1 . 0.88 no
N1 H91 . 0.88 no
C911 C912 . 1.39 no
C911 C916 . 1.39 no
C912 N912 . 1.39(2) no
C912 C913 . 1.39 no
C913 C914 . 1.39 no
C913 H913 . 0.95 no
C914 C915 . 1.39 no
C914 N914 . 1.42(5) no
C915 C916 . 1.39 no
C915 H915 . 0.95 no
C916 H916 . 0.95 no
N912 O922 . 1.242(17) no
N912 O921 . 1.261(17) no
N92 C927 . 1.28(2) no
C927 C921 . 1.46(2) no
C927 H927 . 0.95 no
C921 C926 . 1.40(2) no
C921 C922 . 1.41(2) no
C922 C923 . 1.42(2) no
C923 C924 . 1.36(3) no
C923 H923 . 0.95 no
C924 C925 . 1.43(4) no
C924 H924 . 0.95 no
C925 C926 . 1.36(2) no
C925 H925 . 0.95 no
C926 H926 . 0.95 no
N914 O941 . 1.24(4) no
N914 O942 . 1.26(4) no

loop_
_geom_hbond_atom_site_label_D
_geom_hbond_atom_site_label_H
_geom_hbond_atom_site_label_A
_geom_hbond_site_symmetry_A
_geom_hbond_distance_DH
_geom_hbond_distance_HA
_geom_hbond_distance_DA
_geom_hbond_angle_DHA
_geom_hbond_publ_flag
N1 H1 O121 . 0.88 2.06 2.677(9) 126 y
N1 H91 O921 . 0.88 2.07 2.716(13) 130 y
C16 H16 O122 1_655 0.95 2.58 3.301(18) 133 y
C23 H23 O41 1_644 0.95 2.59 3.438(18) 149 y
C913 H913 O942 2_667 0.95 2.35 3.21(3) 150 y
C916 H916 O922 1_455 0.95 2.60 3.34(3) 136 y

loop_
_geom_torsion_atom_site_label_1
_geom_torsion_atom_site_label_2
_geom_torsion_atom_site_label_3
_geom_torsion_atom_site_label_4
_geom_torsion
_geom_torsion_publ_flag
N1 C11 C12 C13 176.9(14) no
C16 C11 C12 C13 0.5(14) no
N1 C11 C12 N12 -7.7(18) no
C16 C11 C12 N12 175.8(12) no
N12 C12 C13 C14 -176.9(12) no
C11 C12 C13 C14 -1.1(14) no
C12 C13 C14 C15 0.6(15) no
C12 C13 C14 N14 -179.7(15) no
C13 C14 N14 O42 173.0(14) no
C15 C14 N14 O42 -7(2) no
C15 C14 N14 O41 169.5(15) no
C13 C14 C15 C16 0.5(16) no
N14 C14 C15 C16 -179.3(14) no
C14 C15 C16 C11 -1.0(17) no
N1 C11 C16 C15 -176.3(12) no
C12 C11 C16 C15 0.6(16) no
C13 C12 N12 O122 2.9(13) no
C11 C12 N12 O122 -172.9(10) no
C13 C12 N12 O121 -178.1(8) no
C26 C21 C22 C23 3.0(11) no
C27 C21 C22 C23 -176.7(7) no
C26 C21 C22 I22 -173.7(6) no
C27 C21 C22 I22 6.6(11) no
C922 I22 C22 C23 149.4(8) no
C922 I22 C22 C21 -33.8(9) no
C21 C22 C23 C24 1.4(14) no
I22 C22 C23 C24 178.3(9) no
C22 C23 C24 C25 -5.2(18) no
C23 C24 C25 C26 4.3(18) no
C24 C25 C26 C21 0.3(14) no
C22 C21 C26 C25 -3.8(12) no
C27 C21 C26 C25 175.9(8) no
C26 C21 C27 N2 2.1(12) no
N1 N2 C27 C21 -179.6(7) y
C11 N1 N2 C27 -171.0(10) y
N2 N1 C11 C12 -178.0(9) y
N2 C27 C21 C22 -178.2(7) y
C11 C12 N12 O121 6.1(14) y
C13 C14 N14 O41 -10(2) y
C27 N2 N1 N92 9.5(10) no
C27 N2 N1 C911 -178.1(15) no
C16 C11 N1 N2 -1.6(17) no
C12 C11 N1 N92 1.4(19) no
C16 C11 N1 N92 177.7(10) no
C12 C11 N1 C911 -143(10) no
C16 C11 N1 C911 33(9) no
N2 N1 C911 C912 0(2) no
C11 N1 C911 C912 -149(11) no
N92 N1 C911 C912 170.4(12) no
N2 N1 C911 C916 177.3(10) no
C11 N1 C911 C916 29(9) no
N92 N1 C911 C916 -12(2) no
C916 C911 C912 N912 -151.0(19) no
N1 C911 C912 N912 26(2) no
C916 C911 C912 C913 0.0 no
N1 C911 C912 C913 177(3) no
N912 C912 C913 C914 154.1(16) no
C911 C912 C913 C914 0.0 no
C912 C913 C914 C915 0.0 no
C912 C913 C914 N914 -178(3) no
C913 C914 C915 C916 0.0 no
N914 C914 C915 C916 178(3) no
C914 C915 C916 C911 0.0 no
C912 C911 C916 C915 0.0 no
N1 C911 C916 C915 -177(2) no
C913 C912 N912 O922 12(2) no
C911 C912 N912 O922 165.5(12) no
C913 C912 N912 O921 178.5(13) no
C911 C912 N912 O921 -28.3(18) no
N2 N1 N92 C927 -6.2(15) no
C11 N1 N92 C927 174.3(13) no
C911 N1 N92 C927 -177.1(19) no
N1 N92 C927 C921 177.7(12) no
N92 C927 C921 C926 -6(2) no
N92 C927 C921 C922 174.1(15) no
C926 C921 C922 C923 -4(2) no
C927 C921 C922 C923 175.4(14) no
C926 C921 C922 I22 171.6(11) no
C927 C921 C922 I22 -9(2) no
C22 I22 C922 C921 34.0(16) no
C22 I22 C922 C923 -149.9(11) no
C921 C922 C923 C924 4(3) no
I22 C922 C923 C924 -172.5(19) no
C922 C923 C924 C925 -3(3) no
C923 C924 C925 C926 3(3) no
C924 C925 C926 C921 -4(3) no
C922 C921 C926 C925 5(2) no
C927 C921 C926 C925 -175.2(15) no
C915 C914 N914 O941 -6(6) no
C913 C914 N914 O941 172(4) no
C915 C914 N914 O942 170(3) no
C913 C914 N914 O942 -12(5) no
